data_4323887
loop_
_publ_author_name
'Chang Seop Hong'
'Jinkwon Kim'
'Nam Hwi Hur'
'Youngkyu Do'

_publ_section_title
;
 The First (\m-Oxo)diferric Chain Complex: Structure and Magnetic
 Properties of [Fe2(tren)2(mtm)O]n(CF3SO3)nCln
;
_journal_name_full 'Inorganic Chemistry'
_journal_page_first 5110
_journal_page_last 5111
_journal_paper_doi 10.1021/ic9602097
_journal_volume 35
_journal_year 1996
_chemical_formula_analytical C19H42N8O8S3F3ClFe2
_chemical_formula_structural C19H42N8O8S3F3ClFe2
_chemical_formula_sum 'C19 H42 Cl F3 Fe2 N8 O8 S3'
_chemical_formula_weight 810.94
_chemical_name_common 'Ferric Train'
_chemical_name_systematic
; 
 [Fe2(tren)2(mtm)O]n(CF3SO3)n(Cl)n
;
_space_group_IT_number 14
_symmetry_cell_setting monoclinic
_symmetry_space_group_name_Hall '-P 2ybc'
_symmetry_space_group_name_H-M 'P 1 21/c 1'
_atom_sites_solution_hydrogens geom
_atom_sites_solution_primary direct
_atom_sites_solution_secondary difmap
_audit_creation_method SHELXL
_cell_angle_alpha 90.00
_cell_angle_beta 112.55(2)
_cell_angle_gamma 90.00
_cell_formula_units_Z 4
_cell_length_a 18.031(6)
_cell_length_b 14.480(5)
_cell_length_c 14.722(4)
_cell_measurement_temperature 293(2)
_cell_volume 3550(2)
_computing_cell_refinement 'IBM RS/6000'
_computing_data_collection 'IBM PC'
_computing_data_reduction 'IBM RS/6000'
_computing_molecular_graphics ORTEP
_computing_publication_material 'IBM RS/6000'
_computing_structure_refinement 'SHELXL-93 (Sheldrick, 1993)'
_computing_structure_solution 'SHELXS-86 (Sheldrick, 1990)'
_diffrn_ambient_temperature 293(2)
_diffrn_measurement_device 'MAC Science MXC3 diffractometer'
_diffrn_measurement_method omega/2theta
_diffrn_radiation_monochromator graphite
_diffrn_radiation_source 'fine-focus sealed tube'
_diffrn_radiation_type MoK\a
_diffrn_radiation_wavelength 0.71073
_diffrn_reflns_av_R_equivalents 0.0406
_diffrn_reflns_av_sigmaI/netI 0.0786
_diffrn_reflns_limit_h_max 16
_diffrn_reflns_limit_h_min -17
_diffrn_reflns_limit_k_max 0
_diffrn_reflns_limit_k_min -13
_diffrn_reflns_limit_l_max 14
_diffrn_reflns_limit_l_min 0
_diffrn_reflns_number 3484
_diffrn_reflns_theta_max 20.00
_diffrn_reflns_theta_min 1.86
_exptl_absorpt_coefficient_mu 1.135
_exptl_crystal_colour dark_red_brown
_exptl_crystal_density_diffrn 1.517
_exptl_crystal_F_000 1680
_exptl_crystal_size_max 0.4
_exptl_crystal_size_mid 0.2
_exptl_crystal_size_min 0.1
_refine_diff_density_max 2.189
_refine_diff_density_min -0.812
_refine_diff_density_rms 0.145
_refine_ls_extinction_method none
_refine_ls_goodness_of_fit_all 1.095
_refine_ls_goodness_of_fit_obs 1.136
_refine_ls_matrix_type full
_refine_ls_number_parameters 396
_refine_ls_number_reflns 3310
_refine_ls_number_restraints 0
_refine_ls_restrained_S_all 1.095
_refine_ls_restrained_S_obs 1.136
_refine_ls_R_factor_all 0.1432
_refine_ls_R_factor_obs 0.0896
_refine_ls_shift/esd_max 0.000
_refine_ls_shift/esd_mean 0.000
_refine_ls_structure_factor_coef Fsqd
_refine_ls_weighting_details 'w=1/[\s^2^(Fo^2^)+(0.1276P)^2^+38.5826P] where P=(Fo^2^+2Fc^2^)/3'
_refine_ls_weighting_scheme calc
_refine_ls_wR_factor_all 0.2829
_refine_ls_wR_factor_obs 0.2258
_reflns_number_observed 2095
_reflns_number_total 3310
_reflns_observed_criterion >2sigma(I)
_cod_data_source_file ic9602097.cif
_cod_data_source_block fi
_cod_depositor_comments
;
The following automatic conversions were performed:

'_refine_ls_weighting_scheme' value 'calc
w=1/[\s^2^(Fo^2^)+(0.1276P)^2^+38.5826P] where P=(Fo^2^+2Fc^2^)/3'
was changed to 'calc'. New tag '_refine_ls_weighting_details' was
created. The value of the new tag was set to
'w=1/[\s^2^(Fo^2^)+(0.1276P)^2^+38.5826P] where P=(Fo^2^+2Fc^2^)/3'.

Automatic conversion script
Id: cif_fix_values 3143 2015-03-26 13:38:13Z robertas 
;
_cod_original_cell_volume 3549.7(18)
_cod_database_code 4323887

loop_
_symmetry_equiv_pos_as_xyz
'x, y, z'
'-x, y+1/2, -z+1/2'
'-x, -y, -z'
'x, -y-1/2, z-1/2'

loop_
_atom_site_aniso_label
_atom_site_aniso_U_11
_atom_site_aniso_U_22
_atom_site_aniso_U_33
_atom_site_aniso_U_23
_atom_site_aniso_U_13
_atom_site_aniso_U_12
Fe1 0.0440(13) 0.0461(13) 0.0423(12) 0.0028(8) 0.0216(10) -0.0018(9)
Fe2 0.0495(13) 0.0459(13) 0.0408(12) -0.0028(8) 0.0264(10) -0.0009(9)
N1 0.062(8) 0.053(8) 0.082(9) -0.002(7) 0.035(7) -0.032(6)
N2 0.079(9) 0.069(8) 0.057(8) 0.020(6) 0.038(7) -0.004(7)
C1 0.337(42) 0.134(22) 0.130(22) -0.028(17) 0.174(27) -0.075(26)
C2 0.086(13) 0.118(16) 0.105(15) 0.032(13) 0.060(12) -0.046(12)
N3 0.046(7) 0.073(8) 0.073(8) 0.015(7) 0.034(6) 0.000(6)
C3 0.076(12) 0.110(15) 0.061(10) 0.000(10) 0.033(9) 0.011(11)
C4 0.046(9) 0.121(15) 0.069(11) -0.024(10) 0.020(9) -0.054(10)
N4 0.068(8) 0.044(7) 0.082(9) 0.002(6) 0.038(7) 0.001(6)
C5 0.106(16) 0.086(15) 0.113(15) 0.012(11) 0.052(13) 0.027(12)
C6 0.126(17) 0.055(11) 0.145(18) -0.040(11) 0.096(16) -0.034(11)
O1 0.051(5) 0.045(5) 0.062(6) -0.006(4) 0.028(5) -0.020(4)
N5 0.079(8) 0.037(7) 0.068(8) -0.004(6) 0.051(7) -0.013(6)
N6 0.074(8) 0.047(7) 0.047(7) 0.014(5) 0.029(6) -0.007(6)
C7 0.117(14) 0.075(11) 0.058(10) 0.014(9) 0.042(11) 0.008(11)
C8 0.130(16) 0.055(11) 0.103(14) -0.018(10) 0.082(13) -0.034(11)
N7 0.056(8) 0.062(7) 0.050(7) -0.003(6) 0.014(6) -0.011(7)
C9 0.068(11) 0.113(15) 0.051(9) -0.007(10) 0.028(8) -0.019(11)
C10 0.065(10) 0.087(12) 0.078(12) -0.050(11) 0.043(9) -0.046(9)
N8 0.054(7) 0.062(7) 0.067(8) -0.011(6) 0.039(6) 0.008(6)
C11 0.106(16) 0.144(20) 0.182(23) -0.067(18) 0.122(17) -0.018(15)
C12 0.090(12) 0.085(13) 0.087(12) -0.005(10) 0.059(11) -0.001(10)
S1 0.121(4) 0.111(4) 0.091(4) 0.029(3) 0.060(3) 0.059(3)
S2 0.075(3) 0.239(7) 0.049(3) 0.017(3) 0.028(2) 0.056(4)
O3 0.076(8) 0.096(8) 0.070(7) 0.016(6) 0.047(6) 0.023(7)
O4 0.115(9) 0.080(7) 0.071(7) 0.046(7) 0.069(7) 0.045(7)
O5 0.054(6) 0.060(6) 0.049(6) -0.005(5) 0.032(5) 0.004(5)
C14 0.052(9) 0.053(9) 0.054(10) -0.005(8) 0.024(8) -0.004(7)
C15 0.049(8) 0.062(9) 0.027(8) -0.003(7) 0.019(7) 0.006(7)
C16 0.095(13) 0.121(15) 0.064(11) 0.021(10) 0.060(10) 0.057(12)
C13 0.032(8) 0.061(9) 0.048(9) -0.005(7) 0.012(7) 0.004(7)
C18 0.094(15) 0.207(25) 0.071(13) -0.064(15) 0.006(11) 0.024(16)
O6 0.129(11) 0.053(7) 0.170(13) 0.001(8) 0.076(10) -0.018(7)
O7 0.084(9) 0.147(13) 0.113(11) -0.025(10) 0.001(8) -0.005(9)
O8 0.287(23) 0.121(12) 0.121(12) 0.013(10) 0.143(15) -0.007(13)
S3 0.083(3) 0.097(4) 0.074(3) 0.004(3) 0.038(3) -0.009(3)
F1 0.194(16) 0.106(11) 0.239(20) -0.002(12) 0.062(14) 0.024(11)
F2 0.167(15) 0.231(19) 0.285(23) 0.052(18) 0.164(17) 0.039(13)
F3 0.132(13) 0.232(22) 0.280(25) 0.033(19) -0.081(16) -0.007(14)
C19 0.099(17) 0.100(18) 0.114(17) 0.031(14) 0.018(15) -0.014(13)
Cl2 0.149(10) 0.096(7) 0.082(7) -0.015(6) 0.025(7) -0.055(7)
Cl1 0.237(16) 0.222(16) 0.072(7) -0.039(8) 0.053(9) -0.175(15)

loop_
_atom_site_label
_atom_site_type_symbol
_atom_site_fract_x
_atom_site_fract_y
_atom_site_fract_z
_atom_site_U_iso_or_equiv
_atom_site_thermal_displace_type
_atom_site_occupancy
_atom_site_calc_flag
_atom_site_refinement_flags
_atom_site_disorder_group
Fe1 Fe 0.25101(10) 0.06723(13) 0.28087(13) 0.0426(7) Uani 1 d . .
Fe2 Fe 0.38956(11) 0.24782(12) 0.34387(13) 0.0427(7) Uani 1 d . .
N1 N 0.1602(7) -0.0473(8) 0.2443(9) 0.063(3) Uani 1 d . .
N2 N 0.2359(8) 0.0509(9) 0.4188(9) 0.065(3) Uani 1 d . .
C1 C 0.1816(23) -0.0181(19) 0.4172(20) 0.175(14) Uani 1 d . .
H1A H 0.1413 0.0103 0.4369 0.210 Uiso 1 calc . .
H1B H 0.2105 -0.0621 0.4682 0.210 Uiso 1 calc . .
C2 C 0.1391(11) -0.0707(14) 0.3288(15) 0.096(6) Uani 1 d . .
H2A H 0.0819 -0.0612 0.3101 0.116 Uiso 1 calc . .
H2B H 0.1499 -0.1358 0.3435 0.116 Uiso 1 calc . .
N3 N 0.1432(6) 0.1467(8) 0.2161(9) 0.060(3) Uani 1 d . .
C3 C 0.0682(10) 0.0902(14) 0.1791(12) 0.081(5) Uani 1 d . .
H3A H 0.0305 0.1164 0.1183 0.097 Uiso 1 calc . .
H3B H 0.0433 0.0906 0.2270 0.097 Uiso 1 calc . .
C4 C 0.0885(9) -0.0089(14) 0.1613(12) 0.079(5) Uani 1 d . .
H4A H 0.0424 -0.0480 0.1518 0.095 Uiso 1 calc . .
H4B H 0.0988 -0.0108 0.1013 0.095 Uiso 1 calc . .
N4 N 0.3267(7) -0.0537(8) 0.3072(9) 0.062(3) Uani 1 d . .
C5 C 0.2828(13) -0.1423(14) 0.2812(16) 0.099(6) Uani 1 d . .
H5A H 0.2821 -0.1714 0.3402 0.118 Uiso 1 calc . .
H5B H 0.3101 -0.1834 0.2521 0.118 Uiso 1 calc . .
C6 C 0.1988(13) -0.1265(12) 0.2103(16) 0.096(6) Uani 1 d . .
H6A H 0.1675 -0.1823 0.2045 0.115 Uiso 1 calc . .
H6B H 0.1989 -0.1123 0.1459 0.115 Uiso 1 calc . .
O1 O 0.3274(5) 0.1500(6) 0.3333(6) 0.050(2) Uani 1 d . .
N5 N 0.4755(7) 0.3599(7) 0.3442(8) 0.055(3) Uani 1 d . .
N6 N 0.3183(7) 0.3160(7) 0.2063(7) 0.054(3) Uani 1 d . .
C7 C 0.3593(11) 0.3991(12) 0.1919(12) 0.080(5) Uani 1 d . .
H7A H 0.3196 0.4470 0.1631 0.097 Uiso 1 calc . .
H7B H 0.3841 0.3849 0.1456 0.097 Uiso 1 calc . .
C8 C 0.4231(12) 0.4359(11) 0.2856(14) 0.085(6) Uani 1 d . .
H8A H 0.4556 0.4812 0.2693 0.102 Uiso 1 calc . .
H8B H 0.3975 0.4663 0.3247 0.102 Uiso 1 calc . .
N7 N 0.4830(7) 0.2315(8) 0.4881(8) 0.058(3) Uani 1 d . .
C9 C 0.5453(9) 0.2982(14) 0.5100(11) 0.076(5) Uani 1 d . .
H9A H 0.5902 0.2714 0.4984 0.091 Uiso 1 calc . .
H9B H 0.5637 0.3147 0.5790 0.091 Uiso 1 calc . .
C10 C 0.5175(9) 0.3845(12) 0.4479(12) 0.072(5) Uani 1 d . .
H10A H 0.4819 0.4195 0.4702 0.086 Uiso 1 calc . .
H10B H 0.5635 0.4230 0.4553 0.086 Uiso 1 calc . .
N8 N 0.4630(7) 0.1755(8) 0.2796(8) 0.056(3) Uani 1 d . .
C11 C 0.5172(13) 0.2397(17) 0.2620(19) 0.124(9) Uani 1 d . .
H11A H 0.5692 0.2096 0.2847 0.149 Uiso 1 calc . .
H11B H 0.4995 0.2453 0.1912 0.149 Uiso 1 calc . .
C12 C 0.5303(10) 0.3253(13) 0.2976(13) 0.080(5) Uani 1 d . .
H12A H 0.5266 0.3668 0.2443 0.096 Uiso 1 calc . .
H12B H 0.5849 0.3287 0.3459 0.096 Uiso 1 calc . .
S1 S 0.1587(3) 0.5488(4) 0.4442(4) 0.102(2) Uani 1 d . .
S2 S 0.1958(3) 0.4376(5) 0.2957(3) 0.119(2) Uani 1 d . .
O2 O 0.2454(5) 0.0682(6) 0.1387(6) 0.047(2) Uiso 1 d . .
O3 O 0.3625(7) 0.0206(8) 0.1450(8) 0.075(3) Uani 1 d . .
O4 O 0.3499(7) 0.2855(7) 0.5492(8) 0.079(3) Uani 1 d . .
O5 O 0.3372(5) 0.3414(6) 0.4039(6) 0.051(2) Uani 1 d . .
C14 C 0.3228(8) 0.3424(10) 0.4824(11) 0.052(4) Uani 1 d . .
C15 C 0.2740(8) 0.4212(9) 0.4963(9) 0.044(3) Uani 1 d . .
C16 C 0.2197(11) 0.4629(13) 0.4226(12) 0.084(6) Uani 1 d . .
C13 C 0.2957(8) 0.0514(9) 0.0997(10) 0.048(4) Uani 1 d . .
C17 C 0.1872(20) 0.6483(23) 0.3931(25) 0.187(13) Uiso 1 d . .
H17A H 0.1575 0.7010 0.4002 0.280 Uiso 1 calc . .
H17B H 0.1756 0.6378 0.3247 0.280 Uiso 1 calc . .
H17C H 0.2436 0.6594 0.4271 0.280 Uiso 1 calc . .
C18 C 0.0906(13) 0.4418(19) 0.2407(14) 0.132(9) Uani 1 d . .
H18A H 0.0735 0.4287 0.1717 0.198 Uiso 1 calc . .
H18B H 0.0725 0.5022 0.2494 0.198 Uiso 1 calc . .
H18C H 0.0683 0.3967 0.2709 0.198 Uiso 1 calc . .
O6 O 0.9360(8) 0.8333(8) 0.0360(11) 0.112(4) Uani 1 d . .
O7 O 0.8600(8) 0.7073(11) -0.0590(11) 0.125(5) Uani 1 d . .
O8 O 0.8972(13) 0.7080(11) 0.1124(11) 0.157(7) Uani 1 d . .
S3 S 0.9141(3) 0.7379(3) 0.0336(3) 0.0825(14) Uani 1 d . .
F1 F 0.9963(11) 0.5885(12) 0.0439(14) 0.186(7) Uani 1 d . .
F2 F 1.0290(10) 0.6993(15) -0.0223(17) 0.204(9) Uani 1 d . .
F3 F 1.0580(11) 0.6935(15) 0.1300(19) 0.263(13) Uani 1 d . .
C19 C 1.0039(14) 0.6761(17) 0.0475(19) 0.111(7) Uani 1 d . .
Cl2 Cl 0.3552(8) 0.6130(8) 0.0455(7) 0.115(4) Uani 0.50 d P .
Cl1 Cl 0.4401(10) 0.5236(12) 0.0482(8) 0.179(8) Uani 0.50 d P .

loop_
_atom_type_symbol
_atom_type_description
_atom_type_scat_dispersion_real
_atom_type_scat_dispersion_imag
_atom_type_scat_source
C C 0.0033 0.0016 'International Tables Vol C Tables 4.2.6.8 and 6.1.1.4'
H H 0.0000 0.0000 'International Tables Vol C Tables 4.2.6.8 and 6.1.1.4'
F F 0.0171 0.0103 'International Tables Vol C Tables 4.2.6.8 and 6.1.1.4'
O O 0.0106 0.0060 'International Tables Vol C Tables 4.2.6.8 and 6.1.1.4'
N N 0.0061 0.0033 'International Tables Vol C Tables 4.2.6.8 and 6.1.1.4'
S S 0.1246 0.1234 'International Tables Vol C Tables 4.2.6.8 and 6.1.1.4'
Fe Fe 0.3463 0.8444 'International Tables Vol C Tables 4.2.6.8 and 6.1.1.4'
Cl Cl 0.1484 0.1585 'International Tables Vol C Tables 4.2.6.8 and 6.1.1.4'

loop_
_geom_angle_atom_site_label_1
_geom_angle_atom_site_label_2
_geom_angle_atom_site_label_3
_geom_angle
_geom_angle_site_symmetry_1
_geom_angle_site_symmetry_3
_geom_angle_publ_flag
O1 Fe1 O2 99.6(4) . . ?
O1 Fe1 N3 104.6(4) . . ?
O2 Fe1 N3 82.0(4) . . ?
O1 Fe1 N4 98.0(4) . . ?
O2 Fe1 N4 88.2(4) . . ?
N3 Fe1 N4 156.6(5) . . ?
O1 Fe1 N2 91.2(4) . . ?
O2 Fe1 N2 169.0(4) . . ?
N3 Fe1 N2 93.3(4) . . ?
N4 Fe1 N2 92.4(5) . . ?
O1 Fe1 N1 168.9(4) . . ?
O2 Fe1 N1 90.8(4) . . ?
N3 Fe1 N1 80.6(5) . . ?
N4 Fe1 N1 78.3(5) . . ?
N2 Fe1 N1 78.6(5) . . ?
O1 Fe2 O5 100.8(4) . . ?
O1 Fe2 N7 103.1(4) . . ?
O5 Fe2 N7 87.9(4) . . ?
O1 Fe2 N8 92.7(4) . . ?
O5 Fe2 N8 166.5(4) . . ?
N7 Fe2 N8 90.0(4) . . ?
O1 Fe2 N6 98.8(4) . . ?
O5 Fe2 N6 84.0(4) . . ?
N7 Fe2 N6 157.7(4) . . ?
N8 Fe2 N6 93.1(4) . . ?
O1 Fe2 N5 171.8(4) . . ?
O5 Fe2 N5 87.3(4) . . ?
N7 Fe2 N5 78.4(4) . . ?
N8 Fe2 N5 79.2(4) . . ?
N6 Fe2 N5 80.5(4) . . ?
C2 N1 C4 110.6(12) . . ?
C2 N1 C6 113.7(14) . . ?
C4 N1 C6 111.7(14) . . ?
C2 N1 Fe1 111.6(10) . . ?
C4 N1 Fe1 104.1(8) . . ?
C6 N1 Fe1 104.6(9) . . ?
C1 N2 Fe1 113.8(12) . . ?
N2 C1 C2 121.2(16) . . ?
C1 C2 N1 114.8(14) . . ?
C3 N3 Fe1 114.1(9) . . ?
N3 C3 C4 109.6(12) . . ?
N1 C4 C3 113.2(12) . . ?
C5 N4 Fe1 114.7(10) . . ?
N4 C5 C6 110.3(14) . . ?
C5 C6 N1 110.8(15) . . ?
Fe1 O1 Fe2 160.2(6) . . ?
C10 N5 C12 113.1(12) . . ?
C10 N5 C8 112.5(12) . . ?
C12 N5 C8 111.6(12) . . ?
C10 N5 Fe2 105.0(8) . . ?
C12 N5 Fe2 109.6(9) . . ?
C8 N5 Fe2 104.4(9) . . ?
C7 N6 Fe2 110.8(9) . . ?
N6 C7 C8 113.9(12) . . ?
N5 C8 C7 111.0(12) . . ?
C9 N7 Fe2 113.5(9) . . ?
N7 C9 C10 112.0(13) . . ?
N5 C10 C9 110.3(12) . . ?
C11 N8 Fe2 109.6(10) . . ?
C12 C11 N8 124.1(14) . . ?
C11 C12 N5 116.4(15) . . ?
C16 S1 C17 101.1(12) . . ?
C18 S2 C16 105.1(9) . . ?
C13 O2 Fe1 134.0(8) . . ?
C14 O5 Fe2 133.5(9) . . ?
O4 C14 O5 124.0(12) . . ?
O4 C14 C15 118.2(12) . . ?
O5 C14 C15 117.7(13) . . ?
C16 C15 C13 123.7(13) . 4_566 ?
C16 C15 C14 122.2(12) . . ?
C13 C15 C14 114.1(12) 4_566 . ?
C15 C16 S1 119.9(12) . . ?
C15 C16 S2 125.5(12) . . ?
S1 C16 S2 114.5(10) . . ?
O3 C13 O2 123.5(12) . . ?
O3 C13 C15 118.7(12) . 4_565 ?
O2 C13 C15 117.6(12) . 4_565 ?
O8 S3 O7 114.9(11) . . ?
O8 S3 O6 115.5(10) . . ?
O7 S3 O6 114.2(10) . . ?
O8 S3 C19 103.2(12) . . ?
O7 S3 C19 102.3(11) . . ?
O6 S3 C19 104.5(10) . . ?
F3 C19 F1 105.7(21) . . ?
F3 C19 F2 109.3(24) . . ?
F1 C19 F2 106.5(26) . . ?
F3 C19 S3 110.1(23) . . ?
F1 C19 S3 114.5(18) . . ?
F2 C19 S3 110.5(16) . . ?

loop_
_geom_bond_atom_site_label_1
_geom_bond_atom_site_label_2
_geom_bond_distance
_geom_bond_site_symmetry_2
_geom_bond_publ_flag
Fe1 O1 1.764(8) . ?
Fe1 O2 2.057(8) . ?
Fe1 N3 2.143(11) . ?
Fe1 N4 2.162(11) . ?
Fe1 N2 2.162(11) . ?
Fe1 N1 2.246(10) . ?
Fe2 O1 1.776(8) . ?
Fe2 O5 2.037(8) . ?
Fe2 N7 2.159(11) . ?
Fe2 N8 2.170(10) . ?
Fe2 N6 2.175(10) . ?
Fe2 N5 2.242(10) . ?
N1 C2 1.47(2) . ?
N1 C4 1.50(2) . ?
N1 C6 1.52(2) . ?
N2 C1 1.39(3) . ?
C1 C2 1.45(3) . ?
N3 C3 1.49(2) . ?
C3 C4 1.53(2) . ?
N4 C5 1.48(2) . ?
C5 C6 1.49(3) . ?
N5 C10 1.46(2) . ?
N5 C12 1.49(2) . ?
N5 C8 1.49(2) . ?
N6 C7 1.47(2) . ?
C7 C8 1.51(2) . ?
N7 C9 1.42(2) . ?
C9 C10 1.52(2) . ?
N8 C11 1.44(2) . ?
C11 C12 1.33(3) . ?
S1 C16 1.77(2) . ?
S1 C17 1.79(3) . ?
S2 C18 1.75(2) . ?
S2 C16 1.79(2) . ?
O2 C13 1.268(15) . ?
O3 C13 1.217(15) . ?
O4 C14 1.23(2) . ?
O5 C14 1.28(2) . ?
C14 C15 1.50(2) . ?
C15 C16 1.30(2) . ?
C15 C13 1.47(2) 4_566 ?
C13 C15 1.47(2) 4_565 ?
O6 S3 1.434(12) . ?
O7 S3 1.409(13) . ?
O8 S3 1.377(13) . ?
S3 C19 1.79(3) . ?
F1 C19 1.27(2) . ?
F2 C19 1.32(3) . ?
F3 C19 1.26(3) . ?
Cl2 Cl1 1.99(2) . ?
